data_8000487
loop_
_publ_author_name
'Nie, Xiancheng'
'Su, Hao'
'Wang, Tao'
'Miao, Hui'
'Chen, Biao'
'Zhang, Guoqing'

_publ_section_title
;
 Aromatic Electrophilic Directing for Fluorescence and Room-Temperature
 Phosphorescence Modulation.
;
_journal_issue 12
_journal_name_full 'The journal of physical chemistry letters'
_journal_page_first 3099
_journal_page_last 3105
_journal_paper_doi 10.1021/acs.jpclett.1c00520
_journal_volume 12
_journal_year 2021
_chemical_formula_moiety 'C25 H16 N2'
_chemical_formula_sum 'C25 H16 N2'
_chemical_formula_weight 344.40
_space_group_crystal_system monoclinic
_space_group_IT_number 14
_space_group_name_Hall '-P 2yn'
_space_group_name_H-M_alt 'P 1 21/n 1'
_atom_sites_solution_hydrogens geom
_audit_creation_date 2020-10-23
_audit_creation_method
;
Olex2 1.2
(compiled 2018.05.29 svn.r3508 for OlexSys, GUI svn.r5506)
;
_cell_angle_alpha 90
_cell_angle_beta 102.190(2)
_cell_angle_gamma 90
_cell_formula_units_Z 4
_cell_length_a 10.2793(2)
_cell_length_b 13.5906(3)
_cell_length_c 13.2253(3)
_cell_measurement_reflns_used 4876
_cell_measurement_temperature 291(2)
_cell_measurement_theta_max 70.0500
_cell_measurement_theta_min 4.6970
_cell_volume 1805.94(7)
_computing_molecular_graphics 'Olex2 (Dolomanov et al., 2009)'
_computing_publication_material 'Olex2 (Dolomanov et al., 2009)'
_computing_structure_refinement 'ShelXL (Sheldrick, 2015)'
_diffrn_ambient_temperature 291(2)
_diffrn_measured_fraction_theta_full 0.998
_diffrn_measured_fraction_theta_max 0.985
_diffrn_measurement_device_type 'SuperNova, Dual, Cu at home/near, AtlasS2'
_diffrn_radiation_type CuK\a
_diffrn_radiation_wavelength 1.54184
_diffrn_reflns_av_R_equivalents 0.0328
_diffrn_reflns_av_unetI/netI 0.0284
_diffrn_reflns_Laue_measured_fraction_full 0.998
_diffrn_reflns_Laue_measured_fraction_max 0.985
_diffrn_reflns_limit_h_max 12
_diffrn_reflns_limit_h_min -9
_diffrn_reflns_limit_k_max 16
_diffrn_reflns_limit_k_min -16
_diffrn_reflns_limit_l_max 16
_diffrn_reflns_limit_l_min -15
_diffrn_reflns_number 11919
_diffrn_reflns_point_group_measured_fraction_full 0.998
_diffrn_reflns_point_group_measured_fraction_max 0.985
_diffrn_reflns_theta_full 67.684
_diffrn_reflns_theta_max 70.130
_diffrn_reflns_theta_min 4.721
_exptl_absorpt_coefficient_mu 0.577
_exptl_absorpt_correction_T_max 1.00000
_exptl_absorpt_correction_T_min 0.42443
_exptl_absorpt_correction_type multi-scan
_exptl_absorpt_process_details
;
CrysAlisPro 1.171.40.53 (Rigaku Oxford Diffraction, 2019)
Empirical absorption correction using spherical harmonics,
 implemented in SCALE3 ABSPACK scaling algorithm.
;
_exptl_crystal_density_diffrn 1.267
_exptl_crystal_description block
_exptl_crystal_F_000 720
_exptl_crystal_size_max 0.18
_exptl_crystal_size_mid 0.17
_exptl_crystal_size_min 0.15
_refine_diff_density_max 0.156
_refine_diff_density_min -0.145
_refine_diff_density_rms 0.033
_refine_ls_extinction_coef 0.0073(5)
_refine_ls_extinction_expression Fc^*^=kFc[1+0.001xFc^2^\l^3^/sin(2\q)]^-1/4^
_refine_ls_extinction_method SHELXL
_refine_ls_goodness_of_fit_ref 1.033
_refine_ls_hydrogen_treatment constr
_refine_ls_matrix_type full
_refine_ls_number_parameters 245
_refine_ls_number_reflns 3374
_refine_ls_number_restraints 0
_refine_ls_restrained_S_all 1.033
_refine_ls_R_factor_all 0.0472
_refine_ls_R_factor_gt 0.0388
_refine_ls_shift/su_max 0.000
_refine_ls_shift/su_mean 0.000
_refine_ls_structure_factor_coef Fsqd
_refine_ls_weighting_details 'w=1/[\s^2^(Fo^2^)+(0.0566P)^2^+0.1619P] where P=(Fo^2^+2Fc^2^)/3'
_refine_ls_weighting_scheme calc
_refine_ls_wR_factor_gt 0.1003
_refine_ls_wR_factor_ref 0.1072
_reflns_Friedel_coverage 0.000
_reflns_number_gt 2797
_reflns_number_total 3374
_reflns_threshold_expression 'I > 2\s(I)'
_cod_data_source_file jz1c00520_si_001.cif
_cod_data_source_block xco
_cod_depositor_comments 'Adding full bibliography for 8000485--8000490.cif.'
_cod_original_cell_volume 1805.93(7)
_cod_database_code 8000487
_shelxl_version_number 2013-4
_shelx_space_group_comment
;
The symmetry employed for this shelxl refinement is uniquely defined
by the following loop, which should always be used as a source of
symmetry information in preference to the above space-group names.
They are only intended as comments.
;
_shelx_estimated_absorpt_t_max 0.918
_shelx_estimated_absorpt_t_min 0.903
_olex2_refinement_description
;
1. Fixed Uiso
 At 1.2 times of:
  All C(H) groups
2.a Aromatic/amide H refined with riding coordinates:
 C12(H12), C11(H11), C15(H15), C2(H2), C9(H9), C5(H5), C8(H8), C3(H3),
 C24(H24), C16(H16), C4(H4), C18(H18), C21(H21), C17(H17), C23(H23), C22(H22)
;
_olex2_submission_special_instructions 'No special instructions were received'

loop_
_space_group_symop_operation_xyz
'x, y, z'
'-x+1/2, y+1/2, -z+1/2'
'-x, -y, -z'
'x-1/2, -y-1/2, z-1/2'

loop_
_atom_site_label
_atom_site_type_symbol
_atom_site_fract_x
_atom_site_fract_y
_atom_site_fract_z
_atom_site_U_iso_or_equiv
_atom_site_adp_type
_atom_site_occupancy
_atom_site_site_symmetry_order
_atom_site_calc_flag
_atom_site_refinement_flags_posn
_atom_site_refinement_flags_adp
_atom_site_refinement_flags_occupancy
_atom_site_disorder_assembly
_atom_site_disorder_group
N1 N 0.38607(11) 0.22373(7) 0.43152(8) 0.0445(3) Uani 1 1 d . . . . .
C7 C 0.52085(13) 0.23230(9) 0.25609(9) 0.0414(3) Uani 1 1 d . . . . .
C14 C 0.48405(13) 0.28405(9) 0.49016(9) 0.0428(3) Uani 1 1 d . . . . .
C1 C 0.40907(12) 0.13609(9) 0.37880(10) 0.0423(3) Uani 1 1 d . . . . .
C6 C 0.47699(12) 0.13901(9) 0.29765(10) 0.0422(3) Uani 1 1 d . . . . .
C12 C 0.43357(13) 0.31112(9) 0.22979(10) 0.0460(3) Uani 1 1 d . . . . .
H12 H 0.3482 0.3073 0.2426 0.055 Uiso 1 1 calc R . . . .
C19 C 0.42116(14) 0.35883(9) 0.53499(10) 0.0478(3) Uani 1 1 d . . . . .
C10 C 0.59992(14) 0.40128(9) 0.16670(10) 0.0467(3) Uani 1 1 d . . . . .
N2 N 0.67337(15) 0.55777(10) 0.08231(12) 0.0739(4) Uani 1 1 d . . . . .
C25 C 0.26177(13) 0.25937(9) 0.43964(10) 0.0460(3) Uani 1 1 d . . . . .
C11 C 0.47247(14) 0.39458(10) 0.18509(10) 0.0493(3) Uani 1 1 d . . . . .
H11 H 0.4131 0.4465 0.1672 0.059 Uiso 1 1 calc R . . . .
C15 C 0.62122(14) 0.27670(10) 0.50639(10) 0.0493(3) Uani 1 1 d . . . . .
H15 H 0.6619 0.2273 0.4755 0.059 Uiso 1 1 calc R . . . .
C20 C 0.28015(14) 0.34438(9) 0.50153(10) 0.0494(3) Uani 1 1 d . . . . .
C2 C 0.36435(14) 0.04754(10) 0.41092(11) 0.0505(3) Uani 1 1 d . . . . .
H2 H 0.3194 0.0467 0.4650 0.061 Uiso 1 1 calc R . . . .
C9 C 0.68845(14) 0.32363(10) 0.19312(11) 0.0523(3) Uani 1 1 d . . . . .
H9 H 0.7742 0.3279 0.1811 0.063 Uiso 1 1 calc R . . . .
C5 C 0.50026(15) 0.04958(9) 0.25260(11) 0.0523(3) Uani 1 1 d . . . . .
H5 H 0.5480 0.0492 0.2002 0.063 Uiso 1 1 calc R . . . .
C8 C 0.64832(14) 0.24013(10) 0.23727(11) 0.0503(3) Uani 1 1 d . . . . .
H8 H 0.7076 0.1881 0.2548 0.060 Uiso 1 1 calc R . . . .
C3 C 0.38616(15) -0.03935(10) 0.36295(12) 0.0561(4) Uani 1 1 d . . . . .
H3 H 0.3548 -0.0985 0.3841 0.067 Uiso 1 1 calc R . . . .
C13 C 0.64024(15) 0.48868(11) 0.11934(11) 0.0553(4) Uani 1 1 d . . . . .
C24 C 0.13581(15) 0.22313(11) 0.39688(12) 0.0578(4) Uani 1 1 d . . . . .
H24 H 0.1244 0.1669 0.3558 0.069 Uiso 1 1 calc R . . . .
C16 C 0.69520(16) 0.34606(11) 0.57054(11) 0.0595(4) Uani 1 1 d . . . . .
H16 H 0.7876 0.3429 0.5831 0.071 Uiso 1 1 calc R . . . .
C4 C 0.45414(16) -0.03844(10) 0.28397(12) 0.0572(4) Uani 1 1 d . . . . .
H4 H 0.4691 -0.0969 0.2517 0.069 Uiso 1 1 calc R . . . .
C18 C 0.49959(18) 0.42765(11) 0.59939(12) 0.0624(4) Uani 1 1 d . . . . .
H18 H 0.4600 0.4778 0.6301 0.075 Uiso 1 1 calc R . . . .
C21 C 0.16922(17) 0.39538(12) 0.51824(13) 0.0626(4) Uani 1 1 d . . . . .
H21 H 0.1794 0.4530 0.5570 0.075 Uiso 1 1 calc R . . . .
C17 C 0.63529(18) 0.42012(12) 0.61658(13) 0.0676(4) Uani 1 1 d . . . . .
H17 H 0.6880 0.4653 0.6597 0.081 Uiso 1 1 calc R . . . .
C23 C 0.02819(16) 0.27412(12) 0.41794(14) 0.0683(4) Uani 1 1 d . . . . .
H23 H -0.0573 0.2507 0.3920 0.082 Uiso 1 1 calc R . . . .
C22 C 0.04484(18) 0.35956(13) 0.47694(15) 0.0704(5) Uani 1 1 d . . . . .
H22 H -0.0296 0.3929 0.4886 0.085 Uiso 1 1 calc R . . . .

loop_
_atom_site_aniso_label
_atom_site_aniso_U_11
_atom_site_aniso_U_22
_atom_site_aniso_U_33
_atom_site_aniso_U_23
_atom_site_aniso_U_13
_atom_site_aniso_U_12
N1 0.0398(6) 0.0449(6) 0.0499(6) -0.0057(4) 0.0122(4) -0.0053(4)
C7 0.0422(7) 0.0404(6) 0.0410(6) -0.0029(5) 0.0072(5) -0.0003(5)
C14 0.0476(7) 0.0415(6) 0.0393(6) 0.0026(5) 0.0091(5) -0.0062(5)
C1 0.0386(6) 0.0407(6) 0.0455(7) -0.0015(5) 0.0040(5) -0.0018(5)
C6 0.0390(6) 0.0401(6) 0.0457(7) -0.0002(5) 0.0047(5) 0.0016(5)
C12 0.0405(7) 0.0468(7) 0.0513(7) 0.0027(5) 0.0114(5) 0.0019(5)
C19 0.0581(8) 0.0443(7) 0.0425(7) 0.0016(5) 0.0136(6) -0.0039(6)
C10 0.0517(8) 0.0429(7) 0.0456(7) -0.0015(5) 0.0107(5) -0.0040(6)
N2 0.0767(10) 0.0584(8) 0.0898(10) 0.0131(7) 0.0251(8) -0.0082(7)
C25 0.0446(7) 0.0465(7) 0.0495(7) 0.0054(5) 0.0157(5) -0.0009(5)
C11 0.0493(8) 0.0437(7) 0.0544(8) 0.0027(6) 0.0099(6) 0.0057(6)
C15 0.0475(7) 0.0518(7) 0.0469(7) 0.0052(6) 0.0060(6) -0.0058(6)
C20 0.0584(8) 0.0461(7) 0.0483(7) 0.0037(6) 0.0214(6) 0.0011(6)
C2 0.0475(7) 0.0490(7) 0.0531(8) 0.0048(6) 0.0062(6) -0.0079(6)
C9 0.0433(7) 0.0528(8) 0.0630(8) -0.0007(6) 0.0164(6) -0.0023(6)
C5 0.0549(8) 0.0461(7) 0.0559(8) -0.0047(6) 0.0118(6) 0.0042(6)
C8 0.0444(7) 0.0463(7) 0.0607(8) 0.0018(6) 0.0119(6) 0.0053(6)
C3 0.0573(9) 0.0395(7) 0.0648(9) 0.0084(6) -0.0023(7) -0.0061(6)
C13 0.0562(9) 0.0506(8) 0.0600(8) 0.0000(6) 0.0145(7) -0.0034(6)
C24 0.0469(8) 0.0556(8) 0.0713(10) 0.0035(7) 0.0134(7) -0.0048(6)
C16 0.0548(9) 0.0636(9) 0.0540(8) 0.0089(7) -0.0024(6) -0.0146(7)
C4 0.0604(9) 0.0384(7) 0.0683(9) -0.0055(6) 0.0033(7) 0.0036(6)
C18 0.0853(12) 0.0495(8) 0.0510(8) -0.0076(6) 0.0113(7) -0.0057(7)
C21 0.0694(10) 0.0591(9) 0.0670(9) 0.0032(7) 0.0318(8) 0.0091(7)
C17 0.0758(11) 0.0623(9) 0.0568(9) -0.0046(7) -0.0042(8) -0.0189(8)
C23 0.0447(8) 0.0744(10) 0.0875(12) 0.0172(9) 0.0183(8) 0.0004(7)
C22 0.0628(10) 0.0716(10) 0.0863(12) 0.0155(9) 0.0369(9) 0.0164(8)

loop_
_atom_type_symbol
_atom_type_description
_atom_type_scat_dispersion_real
_atom_type_scat_dispersion_imag
_atom_type_scat_source
C C 0.0181 0.0091 'International Tables Vol C Tables 4.2.6.8 and 6.1.1.4'
H H 0.0000 0.0000 'International Tables Vol C Tables 4.2.6.8 and 6.1.1.4'
N N 0.0311 0.0180 'International Tables Vol C Tables 4.2.6.8 and 6.1.1.4'

loop_
_geom_angle_atom_site_label_1
_geom_angle_atom_site_label_2
_geom_angle_atom_site_label_3
_geom_angle
_geom_angle_site_symmetry_1
_geom_angle_site_symmetry_3
_geom_angle_publ_flag
C14 N1 C1 125.92(11) . . ?
C25 N1 C14 108.57(10) . . ?
C25 N1 C1 125.35(10) . . ?
C12 C7 C6 121.17(11) . . ?
C8 C7 C6 120.14(11) . . ?
C8 C7 C12 118.59(12) . . ?
N1 C14 C19 108.48(12) . . ?
C15 C14 N1 129.34(12) . . ?
C15 C14 C19 122.17(12) . . ?
C6 C1 N1 120.86(11) . . ?
C2 C1 N1 118.40(12) . . ?
C2 C1 C6 120.74(12) . . ?
C1 C6 C7 123.12(11) . . ?
C5 C6 C7 119.41(12) . . ?
C5 C6 C1 117.44(12) . . ?
C7 C12 H12 119.7 . . ?
C11 C12 C7 120.69(12) . . ?
C11 C12 H12 119.7 . . ?
C14 C19 C20 107.22(11) . . ?
C18 C19 C14 118.95(14) . . ?
C18 C19 C20 133.83(14) . . ?
C11 C10 C9 119.97(12) . . ?
C11 C10 C13 119.93(12) . . ?
C9 C10 C13 120.09(13) . . ?
N1 C25 C20 108.56(12) . . ?
C24 C25 N1 129.59(13) . . ?
C24 C25 C20 121.85(13) . . ?
C12 C11 C10 120.05(12) . . ?
C12 C11 H11 120.0 . . ?
C10 C11 H11 120.0 . . ?
C14 C15 H15 121.4 . . ?
C16 C15 C14 117.12(14) . . ?
C16 C15 H15 121.4 . . ?
C25 C20 C19 107.13(11) . . ?
C21 C20 C19 133.66(14) . . ?
C21 C20 C25 119.21(14) . . ?
C1 C2 H2 119.8 . . ?
C3 C2 C1 120.33(13) . . ?
C3 C2 H2 119.8 . . ?
C10 C9 H9 120.2 . . ?
C8 C9 C10 119.55(13) . . ?
C8 C9 H9 120.2 . . ?
C6 C5 H5 119.2 . . ?
C4 C5 C6 121.65(14) . . ?
C4 C5 H5 119.2 . . ?
C7 C8 H8 119.4 . . ?
C9 C8 C7 121.14(12) . . ?
C9 C8 H8 119.4 . . ?
C2 C3 H3 120.0 . . ?
C4 C3 C2 119.96(13) . . ?
C4 C3 H3 120.0 . . ?
N2 C13 C10 179.36(18) . . ?
C25 C24 H24 121.4 . . ?
C23 C24 C25 117.19(15) . . ?
C23 C24 H24 121.4 . . ?
C15 C16 H16 119.1 . . ?
C15 C16 C17 121.77(15) . . ?
C17 C16 H16 119.1 . . ?
C5 C4 H4 120.1 . . ?
C3 C4 C5 119.84(13) . . ?
C3 C4 H4 120.1 . . ?
C19 C18 H18 120.4 . . ?
C17 C18 C19 119.13(15) . . ?
C17 C18 H18 120.4 . . ?
C20 C21 H21 120.4 . . ?
C22 C21 C20 119.15(15) . . ?
C22 C21 H21 120.4 . . ?
C16 C17 H17 119.6 . . ?
C18 C17 C16 120.86(14) . . ?
C18 C17 H17 119.6 . . ?
C24 C23 H23 119.2 . . ?
C24 C23 C22 121.54(16) . . ?
C22 C23 H23 119.2 . . ?
C21 C22 C23 121.00(15) . . ?
C21 C22 H22 119.5 . . ?
C23 C22 H22 119.5 . . ?

loop_
_geom_bond_atom_site_label_1
_geom_bond_atom_site_label_2
_geom_bond_distance
_geom_bond_site_symmetry_2
_geom_bond_publ_flag
N1 C14 1.3993(16) . ?
N1 C1 1.4249(16) . ?
N1 C25 1.3917(17) . ?
C7 C6 1.4891(17) . ?
C7 C12 1.3934(17) . ?
C7 C8 1.3884(19) . ?
C14 C19 1.4014(18) . ?
C14 C15 1.3844(19) . ?
C1 C6 1.3990(18) . ?
C1 C2 1.3865(17) . ?
C6 C5 1.3963(18) . ?
C12 H12 0.9300 . ?
C12 C11 1.3768(18) . ?
C19 C20 1.437(2) . ?
C19 C18 1.400(2) . ?
C10 C11 1.3851(19) . ?
C10 C9 1.3891(19) . ?
C10 C13 1.4439(19) . ?
N2 C13 1.1436(19) . ?
C25 C20 1.4055(19) . ?
C25 C24 1.389(2) . ?
C11 H11 0.9300 . ?
C15 H15 0.9300 . ?
C15 C16 1.3836(19) . ?
C20 C21 1.391(2) . ?
C2 H2 0.9300 . ?
C2 C3 1.381(2) . ?
C9 H9 0.9300 . ?
C9 C8 1.3786(19) . ?
C5 H5 0.9300 . ?
C5 C4 1.382(2) . ?
C8 H8 0.9300 . ?
C3 H3 0.9300 . ?
C3 C4 1.374(2) . ?
C24 H24 0.9300 . ?
C24 C23 1.383(2) . ?
C16 H16 0.9300 . ?
C16 C17 1.386(2) . ?
C4 H4 0.9300 . ?
C18 H18 0.9300 . ?
C18 C17 1.369(3) . ?
C21 H21 0.9300 . ?
C21 C22 1.369(3) . ?
C17 H17 0.9300 . ?
C23 H23 0.9300 . ?
C23 C22 1.389(3) . ?
C22 H22 0.9300 . ?

loop_
_geom_torsion_atom_site_label_1
_geom_torsion_atom_site_label_2
_geom_torsion_atom_site_label_3
_geom_torsion_atom_site_label_4
_geom_torsion
_geom_torsion_site_symmetry_1
_geom_torsion_site_symmetry_2
_geom_torsion_site_symmetry_3
_geom_torsion_site_symmetry_4
_geom_torsion_publ_flag
N1 C14 C19 C20 -0.75(14) . . . . ?
N1 C14 C19 C18 178.72(12) . . . . ?
N1 C14 C15 C16 -178.60(12) . . . . ?
N1 C1 C6 C7 -4.44(18) . . . . ?
N1 C1 C6 C5 177.50(11) . . . . ?
N1 C1 C2 C3 -179.09(12) . . . . ?
N1 C25 C20 C19 -1.97(14) . . . . ?
N1 C25 C20 C21 177.97(12) . . . . ?
N1 C25 C24 C23 -179.92(13) . . . . ?
C7 C6 C5 C4 -175.85(13) . . . . ?
C7 C12 C11 C10 -0.6(2) . . . . ?
C14 N1 C1 C6 -63.55(17) . . . . ?
C14 N1 C1 C2 115.44(14) . . . . ?
C14 N1 C25 C20 1.53(14) . . . . ?
C14 N1 C25 C24 -178.71(13) . . . . ?
C14 C19 C20 C25 1.67(14) . . . . ?
C14 C19 C20 C21 -178.26(15) . . . . ?
C14 C19 C18 C17 0.1(2) . . . . ?
C14 C15 C16 C17 -0.2(2) . . . . ?
C1 N1 C14 C19 -175.98(11) . . . . ?
C1 N1 C14 C15 3.5(2) . . . . ?
C1 N1 C25 C20 177.08(11) . . . . ?
C1 N1 C25 C24 -3.2(2) . . . . ?
C1 C6 C5 C4 2.3(2) . . . . ?
C1 C2 C3 C4 0.9(2) . . . . ?
C6 C7 C12 C11 -175.69(12) . . . . ?
C6 C7 C8 C9 176.13(12) . . . . ?
C6 C1 C2 C3 -0.1(2) . . . . ?
C6 C5 C4 C3 -1.5(2) . . . . ?
C12 C7 C6 C1 -49.14(18) . . . . ?
C12 C7 C6 C5 128.88(13) . . . . ?
C12 C7 C8 C9 -0.3(2) . . . . ?
C19 C14 C15 C16 0.86(19) . . . . ?
C19 C20 C21 C22 -177.82(15) . . . . ?
C19 C18 C17 C16 0.5(2) . . . . ?
C10 C9 C8 C7 -0.2(2) . . . . ?
C25 N1 C14 C19 -0.47(14) . . . . ?
C25 N1 C14 C15 179.04(12) . . . . ?
C25 N1 C1 C6 121.67(14) . . . . ?
C25 N1 C1 C2 -59.34(17) . . . . ?
C25 C20 C21 C22 2.3(2) . . . . ?
C25 C24 C23 C22 1.7(2) . . . . ?
C11 C10 C9 C8 0.2(2) . . . . ?
C15 C14 C19 C20 179.70(11) . . . . ?
C15 C14 C19 C18 -0.84(19) . . . . ?
C15 C16 C17 C18 -0.5(2) . . . . ?
C20 C19 C18 C17 179.42(15) . . . . ?
C20 C25 C24 C23 -0.2(2) . . . . ?
C20 C21 C22 C23 -0.8(2) . . . . ?
C2 C1 C6 C7 176.59(11) . . . . ?
C2 C1 C6 C5 -1.47(18) . . . . ?
C2 C3 C4 C5 -0.1(2) . . . . ?
C9 C10 C11 C12 0.2(2) . . . . ?
C8 C7 C6 C1 134.54(13) . . . . ?
C8 C7 C6 C5 -47.44(17) . . . . ?
C8 C7 C12 C11 0.68(19) . . . . ?
C13 C10 C11 C12 179.69(13) . . . . ?
C13 C10 C9 C8 -179.30(13) . . . . ?
C24 C25 C20 C19 178.25(12) . . . . ?
C24 C25 C20 C21 -1.8(2) . . . . ?
C24 C23 C22 C21 -1.3(3) . . . . ?
C18 C19 C20 C25 -177.68(15) . . . . ?
C18 C19 C20 C21 2.4(3) . . . . ?
